data_7009188
loop_
_publ_author_name
'Schmidt, Eva Susanne'
'Jockisch, Alexander'
'Schmidbaur, Hubert'

_publ_section_title
;
 Isomerism of dimeric cis-ethene-1,2-di(alkylamido)gallium hydrides and
 chlorides
;
_journal_issue 7
_journal_name_full 'Journal of the Chemical Society, Dalton Transactions'
_journal_page_first 1039
_journal_paper_doi 10.1039/a909198j
_journal_year 2000
_chemical_formula_sum 'C28 H48 Cl2 Ga2 N4'
_chemical_formula_weight 651.04
_chemical_name_systematic
; 
 ? 
;
_space_group_IT_number 2
_symmetry_cell_setting triclinic
_symmetry_space_group_name_Hall '-P 1'
_symmetry_space_group_name_H-M 'P -1'
_atom_sites_solution_hydrogens geom
_atom_sites_solution_primary direct
_atom_sites_solution_secondary difmap
_audit_creation_method SHELXL-97
_cell_angle_alpha 82.15(2)
_cell_angle_beta 89.32(2)
_cell_angle_gamma 81.16(2)
_cell_formula_units_Z 1
_cell_length_a 8.140(2)
_cell_length_b 8.639(2)
_cell_length_c 10.674(2)
_cell_measurement_reflns_used 25
_cell_measurement_temperature 293(2)
_cell_measurement_theta_max 25
_cell_measurement_theta_min 17
_cell_volume 734.7(3)
_computing_cell_refinement 'Enraf Nonius CAD4'
_computing_data_collection 'Enraf Nonius CAD4'
_computing_data_reduction CADSHEL
_computing_molecular_graphics SHELXTL-PLUS
_computing_publication_material 'SHELXL-97 (Sheldrick, 1997)'
_computing_structure_refinement 'SHELXL-97 (Sheldrick, 1997)'
_computing_structure_solution 'SHELXS-97 (Sheldrick, 1990)'
_diffrn_ambient_temperature 293(2)
_diffrn_measured_fraction_theta_full 0.989
_diffrn_measured_fraction_theta_max 0.989
_diffrn_measurement_device_type 'Enraf Nonius CAD4'
_diffrn_radiation_monochromator graphite
_diffrn_radiation_source 'fine-focus sealed tube'
_diffrn_radiation_type MoK\a
_diffrn_radiation_wavelength 0.71073
_diffrn_reflns_av_R_equivalents 0.0000
_diffrn_reflns_av_sigmaI/netI 0.0227
_diffrn_reflns_limit_h_max 10
_diffrn_reflns_limit_h_min 0
_diffrn_reflns_limit_k_max 11
_diffrn_reflns_limit_k_min -10
_diffrn_reflns_limit_l_max 13
_diffrn_reflns_limit_l_min -13
_diffrn_reflns_number 3177
_diffrn_reflns_theta_full 27.03
_diffrn_reflns_theta_max 27.03
_diffrn_reflns_theta_min 3.17
_diffrn_standards_interval_time 3600s
_diffrn_standards_number 3
_exptl_absorpt_coefficient_mu 2.040
_exptl_absorpt_correction_type none
_exptl_crystal_colour colorless
_exptl_crystal_density_diffrn 1.471
_exptl_crystal_density_method 'not measured'
_exptl_crystal_F_000 340
_exptl_crystal_size_max 0.5
_exptl_crystal_size_mid 0.25
_exptl_crystal_size_min 0.2
_refine_diff_density_max 0.769
_refine_diff_density_min -1.078
_refine_diff_density_rms 0.082
_refine_ls_extinction_method none
_refine_ls_goodness_of_fit_ref 1.053
_refine_ls_hydrogen_treatment riding
_refine_ls_matrix_type full
_refine_ls_number_parameters 259
_refine_ls_number_reflns 3177
_refine_ls_number_restraints 0
_refine_ls_restrained_S_all 1.053
_refine_ls_R_factor_all 0.0388
_refine_ls_R_factor_gt 0.0295
_refine_ls_shift/su_max 0.001
_refine_ls_shift/su_mean 0.000
_refine_ls_structure_factor_coef Fsqd
_refine_ls_weighting_details 'calc w=1/[\s^2^(Fo^2^)+(0.0545P)^2^+0.2070P] where P=(Fo^2^+2Fc^2^)/3'
_refine_ls_weighting_scheme calc
_refine_ls_wR_factor_gt 0.0741
_refine_ls_wR_factor_ref 0.0781
_reflns_number_gt 2826
_reflns_number_total 3177
_reflns_threshold_expression >2sigma(I)
_cod_data_source_file a909198j.txt
_cod_data_source_block EVA2
_cod_original_sg_symbol_H-M P(-1)
_cod_database_code 7009188

loop_
_symmetry_equiv_pos_as_xyz
'x, y, z'
'-x, -y, -z'

loop_
_atom_site_label
_atom_site_type_symbol
_atom_site_fract_x
_atom_site_fract_y
_atom_site_fract_z
_atom_site_U_iso_or_equiv
_atom_site_adp_type
_atom_site_occupancy
_atom_site_symmetry_multiplicity
_atom_site_calc_flag
_atom_site_refinement_flags
_atom_site_disorder_assembly
_atom_site_disorder_group
Ga Ga 0.38921(3) 0.43024(2) 0.58966(2) 0.01723(9) Uani 1 1 d . . .
Cl Cl 0.21579(7) 0.53650(6) 0.71908(5) 0.02791(13) Uani 1 1 d . . .
N1 N 0.6338(2) 0.4464(2) 0.58208(17) 0.0189(3) Uani 1 1 d . . .
N2 N 0.4337(2) 0.2104(2) 0.60440(17) 0.0210(4) Uani 1 1 d . . .
C1 C 0.7026(3) 0.2822(2) 0.5696(2) 0.0205(4) Uani 1 1 d . . .
C2 C 0.6024(3) 0.1717(2) 0.5863(2) 0.0208(4) Uani 1 1 d . . .
C11 C 0.7217(3) 0.5017(2) 0.6873(2) 0.0209(4) Uani 1 1 d . . .
C12 C 0.6557(3) 0.6733(3) 0.7001(2) 0.0255(5) Uani 1 1 d . . .
C13 C 0.7475(3) 0.7288(3) 0.8055(2) 0.0300(5) Uani 1 1 d . . .
C14 C 0.7359(4) 0.6252(3) 0.9308(2) 0.0326(5) Uani 1 1 d . . .
C15 C 0.7984(4) 0.4527(3) 0.9180(2) 0.0339(6) Uani 1 1 d . . .
C16 C 0.7059(3) 0.3977(3) 0.8124(2) 0.0287(5) Uani 1 1 d . . .
C21 C 0.3452(3) 0.0897(2) 0.6731(2) 0.0201(4) Uani 1 1 d . . .
C22 C 0.3634(3) 0.0802(3) 0.8163(2) 0.0260(5) Uani 1 1 d . . .
C23 C 0.2715(3) -0.0465(3) 0.8860(2) 0.0318(5) Uani 1 1 d . . .
C24 C 0.0898(3) -0.0195(3) 0.8461(3) 0.0324(5) Uani 1 1 d . . .
C25 C 0.0712(3) -0.0092(3) 0.7038(2) 0.0281(5) Uani 1 1 d . . .
C26 C 0.1625(3) 0.1188(3) 0.6345(2) 0.0237(4) Uani 1 1 d . . .
H1 H 0.814(3) 0.254(3) 0.548(2) 0.021(6) Uiso 1 1 d . . .
H2 H 0.643(3) 0.064(4) 0.581(3) 0.026(7) Uiso 1 1 d . . .
H11 H 0.841(3) 0.493(3) 0.664(2) 0.018(6) Uiso 1 1 d . . .
H121 H 0.669(4) 0.737(4) 0.622(3) 0.036(8) Uiso 1 1 d . . .
H122 H 0.548(4) 0.680(4) 0.719(3) 0.041(9) Uiso 1 1 d . . .
H131 H 0.858(4) 0.723(4) 0.784(3) 0.035(8) Uiso 1 1 d . . .
H132 H 0.704(4) 0.836(4) 0.815(3) 0.042(8) Uiso 1 1 d . . .
H141 H 0.793(4) 0.660(4) 0.996(3) 0.037(8) Uiso 1 1 d . . .
H142 H 0.617(4) 0.638(4) 0.957(3) 0.044(9) Uiso 1 1 d . . .
H151 H 0.784(4) 0.394(4) 0.992(3) 0.048(9) Uiso 1 1 d . . .
H152 H 0.913(4) 0.434(4) 0.905(3) 0.037(8) Uiso 1 1 d . . .
H161 H 0.751(4) 0.294(4) 0.800(3) 0.029(7) Uiso 1 1 d . . .
H162 H 0.590(4) 0.404(4) 0.832(3) 0.036(8) Uiso 1 1 d . . .
H21 H 0.396(3) -0.010(3) 0.652(2) 0.015(6) Uiso 1 1 d . . .
H221 H 0.321(4) 0.181(3) 0.842(3) 0.025(7) Uiso 1 1 d . . .
H222 H 0.477(4) 0.066(3) 0.835(3) 0.031(7) Uiso 1 1 d . . .
H231 H 0.278(4) -0.052(4) 0.979(3) 0.045(9) Uiso 1 1 d . . .
H232 H 0.322(4) -0.155(4) 0.865(3) 0.038(8) Uiso 1 1 d . . .
H241 H 0.039(4) 0.070(4) 0.867(3) 0.037(8) Uiso 1 1 d . . .
H242 H 0.032(4) -0.102(4) 0.885(3) 0.033(8) Uiso 1 1 d . . .
H251 H -0.036(4) 0.007(4) 0.679(3) 0.038(8) Uiso 1 1 d . . .
H252 H 0.120(4) -0.106(4) 0.679(3) 0.032(7) Uiso 1 1 d . . .
H261 H 0.156(3) 0.123(3) 0.541(3) 0.028(7) Uiso 1 1 d . . .
H262 H 0.112(4) 0.222(3) 0.656(3) 0.028(7) Uiso 1 1 d . . .

loop_
_atom_site_aniso_label
_atom_site_aniso_U_11
_atom_site_aniso_U_22
_atom_site_aniso_U_33
_atom_site_aniso_U_23
_atom_site_aniso_U_13
_atom_site_aniso_U_12
Ga 0.01763(13) 0.01212(12) 0.02119(13) -0.00174(8) 0.00099(8) -0.00043(8)
Cl 0.0297(3) 0.0221(3) 0.0305(3) -0.0050(2) 0.0099(2) 0.0010(2)
N1 0.0220(8) 0.0128(8) 0.0217(8) -0.0030(6) -0.0024(7) -0.0014(7)
N2 0.0208(9) 0.0144(8) 0.0270(9) -0.0007(7) 0.0010(7) -0.0017(7)
C1 0.0204(10) 0.0152(9) 0.0243(10) -0.0018(8) -0.0005(8) 0.0015(8)
C2 0.0243(10) 0.0148(10) 0.0217(10) -0.0018(7) 0.0007(8) 0.0009(8)
C11 0.0218(10) 0.0188(10) 0.0226(10) -0.0029(8) -0.0026(8) -0.0044(8)
C12 0.0324(13) 0.0176(10) 0.0259(11) -0.0038(8) -0.0036(9) -0.0012(9)
C13 0.0367(14) 0.0232(11) 0.0324(13) -0.0081(9) -0.0033(10) -0.0077(10)
C14 0.0398(14) 0.0333(13) 0.0259(12) -0.0089(10) -0.0054(10) -0.0048(11)
C15 0.0463(16) 0.0276(12) 0.0269(12) -0.0009(10) -0.0104(11) -0.0046(11)
C16 0.0383(14) 0.0230(11) 0.0242(11) 0.0000(9) -0.0043(10) -0.0056(10)
C21 0.0231(10) 0.0124(9) 0.0248(10) -0.0021(8) 0.0000(8) -0.0024(8)
C22 0.0277(12) 0.0252(11) 0.0257(11) -0.0015(9) -0.0028(9) -0.0072(9)
C23 0.0384(14) 0.0306(13) 0.0250(12) 0.0047(9) -0.0010(10) -0.0086(11)
C24 0.0340(13) 0.0278(12) 0.0356(13) 0.0004(10) 0.0072(10) -0.0103(11)
C25 0.0246(11) 0.0213(11) 0.0387(13) -0.0007(9) -0.0032(10) -0.0068(9)
C26 0.0251(11) 0.0186(10) 0.0272(11) 0.0002(8) -0.0017(9) -0.0054(9)

loop_
_atom_type_symbol
_atom_type_description
_atom_type_scat_dispersion_real
_atom_type_scat_dispersion_imag
_atom_type_scat_source
C C 0.0033 0.0016 'International Tables Vol C Tables 4.2.6.8 and 6.1.1.4'
H H 0.0000 0.0000 'International Tables Vol C Tables 4.2.6.8 and 6.1.1.4'
N N 0.0061 0.0033 'International Tables Vol C Tables 4.2.6.8 and 6.1.1.4'
Cl Cl 0.1484 0.1585 'International Tables Vol C Tables 4.2.6.8 and 6.1.1.4'
Ga Ga 0.2307 1.6083 'International Tables Vol C Tables 4.2.6.8 and 6.1.1.4'

loop_
_geom_angle_atom_site_label_1
_geom_angle_atom_site_label_2
_geom_angle_atom_site_label_3
_geom_angle
_geom_angle_site_symmetry_1
_geom_angle_site_symmetry_3
_geom_angle_publ_flag
N2 Ga N1 118.68(8) . 2_666 ?
N2 Ga N1 91.57(8) . . ?
N1 Ga N1 87.76(8) 2_666 . ?
N2 Ga Cl 118.39(6) . . ?
N1 Ga Cl 111.21(6) 2_666 . ?
N1 Ga Cl 124.99(5) . . ?
N2 Ga Ga 110.46(6) . 2_666 ?
N1 Ga Ga 44.30(5) 2_666 2_666 ?
N1 Ga Ga 43.45(5) . 2_666 ?
Cl Ga Ga 130.53(2) . 2_666 ?
C1 N1 C11 110.14(16) . . ?
C1 N1 Ga 108.35(13) . 2_666 ?
C11 N1 Ga 121.26(13) . 2_666 ?
C1 N1 Ga 100.02(13) . . ?
C11 N1 Ga 121.87(14) . . ?
Ga N1 Ga 92.24(8) 2_666 . ?
C2 N2 C21 118.21(17) . . ?
C2 N2 Ga 106.43(14) . . ?
C21 N2 Ga 130.52(14) . . ?
C2 C1 N1 119.07(19) . . ?
C2 C1 H1 119.6(16) . . ?
N1 C1 H1 121.4(16) . . ?
C1 C2 N2 121.72(19) . . ?
C1 C2 H2 121.4(17) . . ?
N2 C2 H2 116.7(17) . . ?
N1 C11 C16 111.22(17) . . ?
N1 C11 C12 111.25(17) . . ?
C16 C11 C12 109.95(19) . . ?
N1 C11 H11 106.3(14) . . ?
C16 C11 H11 109.1(14) . . ?
C12 C11 H11 108.9(15) . . ?
C11 C12 C13 110.80(19) . . ?
C11 C12 H121 109.2(19) . . ?
C13 C12 H121 110.1(19) . . ?
C11 C12 H122 108(2) . . ?
C13 C12 H122 109(2) . . ?
H121 C12 H122 109(3) . . ?
C14 C13 C12 111.7(2) . . ?
C14 C13 H131 108(2) . . ?
C12 C13 H131 108(2) . . ?
C14 C13 H132 109(2) . . ?
C12 C13 H132 111(2) . . ?
H131 C13 H132 109(3) . . ?
C13 C14 C15 110.5(2) . . ?
C13 C14 H141 111.5(19) . . ?
C15 C14 H141 111.9(19) . . ?
C13 C14 H142 107.8(19) . . ?
C15 C14 H142 110(2) . . ?
H141 C14 H142 105(3) . . ?
C14 C15 C16 111.3(2) . . ?
C14 C15 H151 108(2) . . ?
C16 C15 H151 110(2) . . ?
C14 C15 H152 112(2) . . ?
C16 C15 H152 111(2) . . ?
H151 C15 H152 104(3) . . ?
C11 C16 C15 110.8(2) . . ?
C11 C16 H161 106.6(17) . . ?
C15 C16 H161 110.8(17) . . ?
C11 C16 H162 107.8(19) . . ?
C15 C16 H162 109.9(19) . . ?
H161 C16 H162 111(3) . . ?
N2 C21 C26 110.75(17) . . ?
N2 C21 C22 112.21(17) . . ?
C26 C21 C22 110.55(19) . . ?
N2 C21 H21 107.2(15) . . ?
C26 C21 H21 109.4(15) . . ?
C22 C21 H21 106.5(15) . . ?
C23 C22 C21 111.43(19) . . ?
C23 C22 H221 109.7(17) . . ?
C21 C22 H221 109.5(17) . . ?
C23 C22 H222 114.1(18) . . ?
C21 C22 H222 107.6(18) . . ?
H221 C22 H222 104(2) . . ?
C24 C23 C22 111.1(2) . . ?
C24 C23 H231 109(2) . . ?
C22 C23 H231 113(2) . . ?
C24 C23 H232 107.2(18) . . ?
C22 C23 H232 110.0(18) . . ?
H231 C23 H232 107(3) . . ?
C25 C24 C23 111.4(2) . . ?
C25 C24 H241 107(2) . . ?
C23 C24 H241 110(2) . . ?
C25 C24 H242 108.1(18) . . ?
C23 C24 H242 111.9(19) . . ?
H241 C24 H242 108(3) . . ?
C24 C25 C26 111.3(2) . . ?
C24 C25 H251 112(2) . . ?
C26 C25 H251 110(2) . . ?
C24 C25 H252 108.8(18) . . ?
C26 C25 H252 107.2(18) . . ?
H251 C25 H252 107(3) . . ?
C21 C26 C25 110.74(19) . . ?
C21 C26 H261 108.1(17) . . ?
C25 C26 H261 111.9(16) . . ?
C21 C26 H262 108.8(17) . . ?
C25 C26 H262 109.2(17) . . ?
H261 C26 H262 108(2) . . ?

loop_
_geom_bond_atom_site_label_1
_geom_bond_atom_site_label_2
_geom_bond_distance
_geom_bond_site_symmetry_2
_geom_bond_publ_flag
Ga N2 1.8633(18) . ?
Ga N1 1.9860(18) 2_666 ?
Ga N1 2.0169(19) . ?
Ga Cl 2.1554(8) . ?
Ga Ga 2.8854(8) 2_666 ?
N1 C1 1.466(3) . ?
N1 C11 1.507(3) . ?
N1 Ga 1.9860(18) 2_666 ?
N2 C2 1.380(3) . ?
N2 C21 1.468(3) . ?
C1 C2 1.341(3) . ?
C1 H1 0.94(3) . ?
C2 H2 0.95(3) . ?
C11 C16 1.521(3) . ?
C11 C12 1.521(3) . ?
C11 H11 1.00(3) . ?
C12 C13 1.527(3) . ?
C12 H121 0.95(3) . ?
C12 H122 0.89(3) . ?
C13 C14 1.515(4) . ?
C13 H131 0.92(3) . ?
C13 H132 0.96(3) . ?
C14 C15 1.523(4) . ?
C14 H141 0.95(3) . ?
C14 H142 1.00(3) . ?
C15 C16 1.529(3) . ?
C15 H151 0.89(4) . ?
C15 H152 0.94(3) . ?
C16 H161 0.94(3) . ?
C16 H162 0.96(3) . ?
C21 C26 1.522(3) . ?
C21 C22 1.528(3) . ?
C21 H21 0.95(3) . ?
C22 C23 1.525(3) . ?
C22 H221 0.96(3) . ?
C22 H222 0.93(3) . ?
C23 C24 1.519(4) . ?
C23 H231 0.99(3) . ?
C23 H232 1.02(3) . ?
C24 C25 1.518(4) . ?
C24 H241 0.87(3) . ?
C24 H242 0.96(3) . ?
C25 C26 1.529(3) . ?
C25 H251 0.90(3) . ?
C25 H252 0.94(3) . ?
C26 H261 0.99(3) . ?
C26 H262 0.98(3) . ?
